data_2102108
loop_
_publ_author_name
'Hosomi, Hiroyuki'
'Ito, Yoshikatsu'
'Ohba, Shigeru'

_publ_section_title
;
 Crystal-to-crystal photodimerization of <i>trans</i>-cinnamamides
;
_journal_issue 4
_journal_name_full 'Acta Crystallographica Section B'
_journal_page_first 682
_journal_page_last 689
_journal_paper_doi 10.1107/S0108768100002329
_journal_volume 56
_journal_year 2000
_chemical_formula_moiety 'C7 H7 N1 O1 S1'
_chemical_formula_sum 'C7 H7 N O S'
_chemical_formula_weight 153.20
_space_group_IT_number 61
_symmetry_cell_setting orthorhombic
_symmetry_space_group_name_Hall '-P 2ac 2ab'
_symmetry_space_group_name_H-M 'P b c a'
_cell_angle_alpha 90
_cell_angle_beta 90
_cell_angle_gamma 90
_cell_formula_units_Z 8
_cell_length_a 20.243(3)
_cell_length_b 9.087(2)
_cell_length_c 8.137(2)
_cell_measurement_reflns_used 25
_cell_measurement_temperature 298.0(10)
_cell_measurement_theta_max 14.9
_cell_measurement_theta_min 14.3
_cell_volume 1496.8(5)
_computing_cell_refinement 'MSC/AFC Diffractometer Control Software'
_computing_data_collection
;MSC/AFC Diffractometer Control Software
(Molecular Structure Corporation, 1993)
;
_computing_data_reduction
;TEXSAN
(Molecular Structure Corporation, 1998)
;
_computing_molecular_graphics 'ORTEP-II (Johnson, 1976)'
_computing_publication_material TEXSAN
_computing_structure_refinement 'SHELXL97 (Sheldrick, 1997)'
_computing_structure_solution 'SIR92 (Altomare et al., 1994)'
_diffrn_measurement_device_type 'Rigaku AFC7R'
_diffrn_measurement_method \q-2\q
_diffrn_radiation_type 'Mo K\a'
_diffrn_radiation_wavelength .71073
_diffrn_reflns_av_R_equivalents .024
_diffrn_reflns_limit_h_max 28
_diffrn_reflns_limit_h_min -14
_diffrn_reflns_limit_k_max 12
_diffrn_reflns_limit_k_min 0
_diffrn_reflns_limit_l_max 11
_diffrn_reflns_limit_l_min 0
_diffrn_reflns_number 2476
_diffrn_reflns_theta_max 30
_diffrn_reflns_theta_min 2.5
_diffrn_standards_decay_% 0
_diffrn_standards_interval_count 150
_diffrn_standards_number 3
_exptl_absorpt_coefficient_mu .357
_exptl_absorpt_correction_T_max .975
_exptl_absorpt_correction_T_min .735
_exptl_absorpt_correction_type integration
_exptl_absorpt_process_details '(Coppens et al., 1965)'
_exptl_crystal_colour colorless
_exptl_crystal_density_diffrn 1.359
_exptl_crystal_density_method 'not measured'
_exptl_crystal_description plate-like
_exptl_crystal_size_max .7
_exptl_crystal_size_mid .3
_exptl_crystal_size_min .05
_refine_diff_density_max .21
_refine_diff_density_min -.17
_refine_ls_extinction_method none
_refine_ls_goodness_of_fit_ref .99
_refine_ls_hydrogen_treatment 'H atoms: see text'
_refine_ls_number_parameters 116
_refine_ls_number_reflns 2188
_refine_ls_R_factor_gt .049
_refine_ls_shift/su_max .0001
_refine_ls_structure_factor_coef Fsqd
_refine_ls_weighting_details 'w = 1/[\s^2^(Fo^2^) + (0.0521P)^2^+0.5253P] where P=(Fo^2^+2Fc^2^)/3'
_refine_ls_weighting_scheme calc
_refine_ls_wR_factor_ref .142
_reflns_number_gt 1074
_reflns_number_total 2188
_reflns_threshold_expression 'I > 2\s(I)'
_cod_data_source_file oa0024.cif
_cod_data_source_block III
_cod_original_cell_volume 1496.9(4)
_cod_original_sg_symbol_H-M 'P b c a      '
_cod_original_formula_sum 'C7 H7 N1 O1 S1'
_cod_database_code 2102108
_cod_database_fobs_code 2102108

loop_
_symmetry_equiv_pos_as_xyz
x,y,z
1/2+x,1/2-y,-z
-x,1/2+y,1/2-z
1/2-x,-y,1/2+z
-x,-y,-z
1/2-x,1/2+y,z
x,1/2-y,1/2+z
1/2+x,y,1/2-z

loop_
_atom_site_label
_atom_site_fract_x
_atom_site_fract_y
_atom_site_fract_z
_atom_site_U_iso_or_equiv
_atom_site_adp_type
_atom_site_calc_flag
_atom_site_refinement_flags
_atom_site_occupancy
_atom_site_disorder_group
_atom_site_type_symbol
S1 .14123(4) .36940(8) .26840(10) .0751(3) Uani d P .825(3) A S
S1* .18540(10) .6366(2) .2971(2) .0751(8) Uani d P .175(3) B S
O2 .04607(9) .5978(2) .8368(2) .0613(5) Uani d . 1.000 . O
N3 -.00050(10) .3727(2) .8248(3) .0556(5) Uani d . 1.000 . N
C4 .03720(10) .4794(2) .7633(3) .0491(5) Uani d . 1.000 . C
C5 .06850(10) .4496(3) .6026(3) .0504(5) Uani d . 1.000 . C
C6 .10910(10) .5451(3) .5332(3) .0512(5) Uani d . 1.000 . C
C7 .14370(10) .5264(2) .3782(3) .0513(5) Uani d . 1.000 . C
C8 .1889(2) .4360(4) .1204(4) .0900(10) Uani d . 1.000 . C
C9 .2089(2) .5724(4) .1476(4) .0841(9) Uani d . 1.000 . C
C10 .18540(10) .6366(2) .2971(2) .0751(8) Uani d P .825(3) A C
C10* .14123(4) .36940(8) .26840(10) .0751(3) Uani d P .175(3) B C
H3A -.0200(10) .382(3) .925(3) .07450(10) Uiso d . 1.000 . H
H3B -.0130(10) .286(3) .766(3) .08990(10) Uiso d . 1.000 . H
H5 .0580(10) .355(3) .552(3) .05255(8) Uiso d . 1.000 . H
H6 .1180(10) .634(3) .585(3) .06064(9) Uiso d . 1.000 . H
H8 .200(2) .377(3) .034(4) .10980(10) Uiso d . 1.000 . H
H9 .238(2) .624(4) .077(4) .1233(2) Uiso d . 1.000 . H
H10 .1946 .7325 .3371 .0901 Uiso calc P .825(3) A H
H10* .1203 .2770 .2852 .0901 Uiso calc P .175(3) B H

loop_
_atom_site_aniso_label
_atom_site_aniso_U_11
_atom_site_aniso_U_22
_atom_site_aniso_U_33
_atom_site_aniso_U_12
_atom_site_aniso_U_13
_atom_site_aniso_U_23
S1 .0862(6) .0618(5) .0773(6) -.0042(4) .0240(5) -.0149(4)
S1* .0840(10) .0730(10) .0690(10) -.0020(10) .0009(10) .0079(10)
O2 .0880(10) .0424(8) .0530(9) -.0058(8) .0110(9) -.0035(7)
N3 .0700(10) .0427(10) .0540(10) -.0030(10) .0130(10) -.0010(10)
C4 .0590(10) .0397(10) .0490(10) .0068(10) -.0010(10) .0029(10)
C5 .0600(10) .0420(10) .0490(10) .0040(10) .0000(10) -.0015(10)
C6 .0560(10) .0480(10) .0500(10) .0020(10) -.0020(10) -.0020(10)
C7 .0500(10) .0550(10) .0490(10) .0030(10) -.0030(10) .0030(10)
C8 .103(2) .098(2) .068(2) .025(2) .019(2) -.011(2)
C9 .081(2) .102(2) .069(2) .002(2) .016(2) .023(2)
C10 .0840(10) .0730(10) .0690(10) -.0020(10) .0009(10) .0079(10)
C10* .0862(6) .0618(5) .0773(6) -.0042(4) .0240(5) -.0149(4)

loop_
_atom_type_symbol
_atom_type_description
_atom_type_scat_dispersion_real
_atom_type_scat_dispersion_imag
_atom_type_scat_source
C C .003 .002
;International Tables for Crystallography
(1992, Vol. C)
;
H H .000 .000
;International Tables for Crystallography
(1992, Vol. C)
;
N N .006 .003
;International Tables for Crystallography
(1992, Vol. C)
;
O O .011 .006
;International Tables for Crystallography
(1992, Vol. C)
;
S S .125 .123
;International Tables for Crystallography
(1992, Vol. C)
;

loop_
_geom_angle_atom_site_label_1
_geom_angle_atom_site_label_2
_geom_angle_atom_site_label_3
_geom_angle_site_symmetry_1
_geom_angle_site_symmetry_2
_geom_angle_site_symmetry_3
_geom_angle
_geom_angle_publ_flag
C7 S1 C8 1_555 1_555 1_555 93.4(2) yes
C7 S1* C9 1_555 1_555 1_555 107.2(2) yes
C4 N3 H3A 1_555 1_555 1_555 121.0(10) no
C4 N3 H3B 1_555 1_555 1_555 124.0(10) no
H3A N3 H3B 1_555 1_555 1_555 114(2) no
O2 C4 N3 1_555 1_555 1_555 122.1(2) yes
O2 C4 C5 1_555 1_555 1_555 121.4(2) yes
N3 C4 C5 1_555 1_555 1_555 116.5(2) yes
C4 C5 C6 1_555 1_555 1_555 121.7(2) yes
C4 C5 H5 1_555 1_555 1_555 116.0(10) no
C6 C5 H5 1_555 1_555 1_555 122.0(10) no
C5 C6 C7 1_555 1_555 1_555 126.5(2) yes
C5 C6 H6 1_555 1_555 1_555 119.0(10) no
C7 C6 H6 1_555 1_555 1_555 113.0(10) no
S1 C7 C10 1_555 1_555 1_555 110.9(2) yes
S1* C7 C10* 1_555 1_555 1_555 110.9(2) yes
S1 C7 C6 1_555 1_555 1_555 123.0(2) yes
C10* C7 C6 1_555 1_555 1_555 123.0(2) yes
S1* C7 C6 1_555 1_555 1_555 126.1(2) yes
C10 C7 C6 1_555 1_555 1_555 126.1(2) yes
S1 C8 C9 1_555 1_555 1_555 113.5(3) yes
C10* C8 C9 1_555 1_555 1_555 113.5(3) yes
S1 C8 H8 1_555 1_555 1_555 118(2) no
C10* C8 H8 1_555 1_555 1_555 118(2) no
C9 C8 H8 1_555 1_555 1_555 127(2) no
S1* C9 C8 1_555 1_555 1_555 115.0(3) yes
C10 C9 C8 1_555 1_555 1_555 115.0(3) yes
S1* C9 H9 1_555 1_555 1_555 121(2) no
C10 C9 H9 1_555 1_555 1_555 121(2) no
C8 C9 H9 1_555 1_555 1_555 123(2) no
C7 C10 C9 1_555 1_555 1_555 107.2(2) yes
C7 C10 H10 1_555 1_555 1_555 126 no
C9 C10 H10 1_555 1_555 1_555 127 no
C7 C10* C8 1_555 1_555 1_555 93.4(2) yes
C7 C10* H10* 1_555 1_555 1_555 133 no
C8 C10* H10* 1_555 1_555 1_555 133 no

loop_
_geom_bond_atom_site_label_1
_geom_bond_atom_site_label_2
_geom_bond_distance
_geom_bond_publ_flag
S1 C7 1.684(2) yes
S1 C8 1.658(4) yes
S1* C7 1.466(3) yes
S1* C9 1.431(4) yes
O2 C4 1.244(3) yes
N3 C4 1.331(3) yes
N3 H3A .91(3) no
N3 H3B .96(3) no
C4 C5 1.478(3) yes
C5 C6 1.321(3) yes
C5 H5 .98(2) no
C6 C7 1.452(3) yes
C6 H6 .93(2) no
C7 C10 1.466(3) yes
C7 C10* 1.684(2) yes
C8 C9 1.322(5) yes
C8 C10* 1.658(4) yes
C8 H8 .91(3) no
C9 H9 .94(3) no
C9 C10 1.431(4) yes
C10 H10 .95 no
C10* H10* .95 no

loop_
_geom_hbond_atom_site_label_D
_geom_hbond_atom_site_label_H
_geom_hbond_atom_site_label_A
_geom_hbond_site_symmetry_A
_geom_hbond_distance_DH
_geom_hbond_distance_HA
_geom_hbond_distance_DA
_geom_hbond_angle_DHA
N3 H3A O2 5_567 .91(3) 2.01(3) 2.916(3) 169(2)
N3 H3B O2 3_546 .96(3) 2.02(3) 2.970(3) 173(2)
